data_7219190
loop_
_publ_author_name
'Hu, Yanjing'
'Li, Zhiqiang'
'Zhao, Yiran'
'Yang, Yu'
'Liu, Faqian'
'Wang, Lei'

_publ_section_title
;
 Using Halogen&#x2022;&#x2022;&#x2022;Halogen Interactions or
 C/N--H&#x2022;&#x2022;&#x2022;Cl Hydrogen Bonding to Direct Crystal
 Packing in Tetrachlorophthalic Acid with N--heterocyclic Compounds
;
_journal_name_full 'RSC Adv.'
_journal_paper_doi 10.1039/C4RA15392H
_journal_year 2014
_chemical_formula_moiety '(C8 H Cl4 O4),(C2 H5 N4)'
_chemical_formula_sum 'C10 H6 Cl4 N4 O4'
_chemical_formula_weight 387.99
_chemical_name_systematic
;
 ? 
;
_space_group_crystal_system orthorhombic
_space_group_IT_number 61
_space_group_name_Hall '-P 2ac 2ab'
_space_group_name_H-M_alt 'P b c a'
_symmetry_space_group_name_Hall '-P 2ac 2ab'
_symmetry_space_group_name_H-M 'P b c a'
_atom_sites_solution_hydrogens geom
_atom_sites_solution_primary direct
_atom_sites_solution_secondary difmap
_audit_creation_date 2014-11-21
_audit_creation_method
;
Olex2 1.2
(compiled 2014.11.20 svn.r3092 for OlexSys, GUI svn.r4949)
;
_audit_update_record
;
2014-11-28 deposited with the CCDC.
2014-12-24 downloaded from the CCDC.
;
_cell_angle_alpha 90.00
_cell_angle_beta 90.00
_cell_angle_gamma 90.00
_cell_formula_units_Z 8
_cell_length_a 9.4206(3)
_cell_length_b 12.0251(3)
_cell_length_c 24.0488(9)
_cell_measurement_temperature 293(2)
_cell_volume 2724.34(15)
_computing_cell_refinement 'Bruker FRAMBO'
_computing_data_collection 'Bruker FRAMBO'
_computing_data_reduction 'Bruker SHELXTL'
_computing_molecular_graphics 'Olex2 (Dolomanov et al., 2009)'
_computing_publication_material 'Olex2 (Dolomanov et al., 2009)'
_computing_structure_refinement 'XL (Sheldrick, 2008)'
_computing_structure_solution 'SHELXS-97 (Sheldrick, 1990)'
_diffrn_ambient_temperature 293(2)
_diffrn_measured_fraction_theta_full 0.991
_diffrn_measured_fraction_theta_max 0.991
_diffrn_measurement_device_type 'multiwire proportional'
_diffrn_measurement_method 'phi and omega scans'
_diffrn_radiation_monochromator graphite
_diffrn_radiation_type MoK\a
_diffrn_radiation_wavelength 0.71073
_diffrn_reflns_av_R_equivalents 0.0278
_diffrn_reflns_av_unetI/netI 0.0292
_diffrn_reflns_limit_h_max 12
_diffrn_reflns_limit_h_min -9
_diffrn_reflns_limit_k_max 15
_diffrn_reflns_limit_k_min -11
_diffrn_reflns_limit_l_max 30
_diffrn_reflns_limit_l_min -16
_diffrn_reflns_number 8878
_diffrn_reflns_theta_full 27.00
_diffrn_reflns_theta_max 27.00
_diffrn_reflns_theta_min 2.75
_diffrn_source 'fine-focus sealed tube'
_exptl_absorpt_coefficient_mu 0.892
_exptl_absorpt_correction_type none
_exptl_crystal_colour 'clear light colourless'
_exptl_crystal_colour_lustre clear
_exptl_crystal_colour_modifier light
_exptl_crystal_colour_primary colourless
_exptl_crystal_density_diffrn 1.892
_exptl_crystal_density_method 'not measured'
_exptl_crystal_description block
_exptl_crystal_F_000 1552
_exptl_crystal_size_max 0.22
_exptl_crystal_size_mid 0.18
_exptl_crystal_size_min 0.15
_refine_diff_density_max 0.289
_refine_diff_density_min -0.267
_refine_diff_density_rms 0.055
_refine_ls_extinction_method none
_refine_ls_goodness_of_fit_ref 1.055
_refine_ls_hydrogen_treatment constr
_refine_ls_matrix_type full
_refine_ls_number_parameters 200
_refine_ls_number_reflns 2950
_refine_ls_number_restraints 0
_refine_ls_restrained_S_all 1.055
_refine_ls_R_factor_all 0.0412
_refine_ls_R_factor_gt 0.0306
_refine_ls_shift/su_max 0.000
_refine_ls_shift/su_mean 0.000
_refine_ls_structure_factor_coef Fsqd
_refine_ls_weighting_details 'calc w=1/[\s^2^(Fo^2^)+(0.0246P)^2^+1.3405P] where P=(Fo^2^+2Fc^2^)/3'
_refine_ls_weighting_scheme calc
_refine_ls_wR_factor_gt 0.0640
_refine_ls_wR_factor_ref 0.0705
_reflns_number_gt 2448
_reflns_number_total 2950
_reflns_threshold_expression >2sigma(I)
_cod_data_source_file c4ra15392h2.cif
_cod_data_source_block compound2
_cod_database_code 7219190
_olex2_refinement_description
;
1. Fixed Uiso
 At 1.2 times of:
  All C(H) groups, All N(H) groups, All N(H,H) groups
 At 1.5 times of:
  All O(H) groups
2.a Aromatic/amide H refined with riding coordinates:
 N3(H3A), N4(H4), C17(H17)
2.b X=CH2 refined with riding coordinates:
 N1(H1A,H1B)
2.c Idealised tetrahedral OH refined as rotating group:
 O3(H3)
;
_olex2_submission_special_instructions 'No special instructions were received'

loop_
_space_group_symop_id
_space_group_symop_operation_xyz
1 'x, y, z'
2 '-x+1/2, -y, z+1/2'
3 '-x, y+1/2, -z+1/2'
4 'x+1/2, -y+1/2, -z'
5 '-x, -y, -z'
6 'x-1/2, y, -z-1/2'
7 'x, -y-1/2, z-1/2'
8 '-x-1/2, y-1/2, z'

loop_
_atom_site_label
_atom_site_type_symbol
_atom_site_fract_x
_atom_site_fract_y
_atom_site_fract_z
_atom_site_U_iso_or_equiv
_atom_site_adp_type
_atom_site_occupancy
_atom_site_calc_flag
_atom_site_refinement_flags_posn
Cl1 Cl 0.09841(6) 0.09932(4) 0.33185(2) 0.03394(14) Uani 1 d .
Cl2 Cl -0.16960(6) -0.12574(4) 0.17012(2) 0.03715(14) Uani 1 d .
Cl3 Cl -0.33902(5) -0.25775(4) 0.25874(2) 0.03202(13) Uani 1 d .
Cl4 Cl 0.05026(6) 0.05212(4) 0.20661(2) 0.03354(14) Uani 1 d .
O1 O 0.00045(15) -0.11661(11) 0.43952(6) 0.0335(3) Uani 1 d .
O2 O -0.10407(15) 0.04779(10) 0.43441(6) 0.0302(3) Uani 1 d .
C3 C -0.1405(2) -0.10227(15) 0.23951(8) 0.0240(4) Uani 1 d .
N3 N 0.27850(18) -0.43803(13) 0.46691(7) 0.0320(4) Uani 1 d .
H3A H 0.3564 -0.4669 0.4787 0.038 Uiso 1 calc R
C5 C -0.09244(19) -0.06315(14) 0.35236(8) 0.0217(4) Uani 1 d .
C6 C -0.0432(2) -0.02176(14) 0.25586(8) 0.0236(4) Uani 1 d .
C7 C -0.02094(19) -0.00155(14) 0.31191(8) 0.0231(4) Uani 1 d .
C8 C -0.06354(19) -0.04226(15) 0.41339(8) 0.0232(4) Uani 1 d .
O3 O -0.23681(16) -0.31893(10) 0.37757(6) 0.0339(3) Uani 1 d .
H3 H -0.2948 -0.3535 0.3962 0.051 Uiso 1 calc GR
C10 C -0.26514(19) -0.21190(15) 0.38028(8) 0.0237(4) Uani 1 d .
C11 C -0.21165(19) -0.16391(14) 0.27976(8) 0.0224(4) Uani 1 d .
O4 O -0.34143(15) -0.16828(12) 0.41380(6) 0.0380(4) Uani 1 d .
N2 N 0.1579(2) -0.49803(15) 0.45566(8) 0.0383(4) Uani 1 d .
C14 C -0.18665(19) -0.14633(14) 0.33613(8) 0.0217(4) Uani 1 d .
N4 N 0.1260(2) -0.31959(15) 0.43973(8) 0.0389(5) Uani 1 d .
H4 H 0.0843 -0.2588 0.4303 0.047 Uiso 1 calc R
C16 C 0.2608(2) -0.33049(16) 0.45747(9) 0.0320(5) Uani 1 d .
C17 C 0.0685(2) -0.42352(19) 0.43956(10) 0.0426(6) Uani 1 d .
H17 H -0.0245 -0.4389 0.4290 0.051 Uiso 1 calc R
N1 N 0.3566(2) -0.25153(16) 0.46328(10) 0.0514(6) Uani 1 d .
H1A H 0.4409 -0.2679 0.4743 0.062 Uiso 1 calc R
H1B H 0.3348 -0.1836 0.4561 0.062 Uiso 1 calc R

loop_
_atom_site_aniso_label
_atom_site_aniso_U_11
_atom_site_aniso_U_22
_atom_site_aniso_U_33
_atom_site_aniso_U_23
_atom_site_aniso_U_13
_atom_site_aniso_U_12
Cl1 0.0374(3) 0.0300(2) 0.0345(3) 0.0022(2) -0.0013(2) -0.0128(2)
Cl2 0.0562(3) 0.0344(3) 0.0209(3) -0.0023(2) -0.0021(2) 0.0025(2)
Cl3 0.0306(3) 0.0297(2) 0.0358(3) -0.0046(2) -0.0043(2) -0.0051(2)
Cl4 0.0412(3) 0.0304(2) 0.0290(3) 0.0055(2) 0.0126(2) -0.0003(2)
O1 0.0409(8) 0.0297(7) 0.0299(8) 0.0053(6) -0.0082(7) 0.0050(7)
O2 0.0423(8) 0.0245(7) 0.0237(8) -0.0019(6) -0.0021(6) 0.0023(6)
C3 0.0286(10) 0.0241(9) 0.0192(10) -0.0012(8) -0.0001(8) 0.0070(8)
N3 0.0329(9) 0.0320(9) 0.0311(10) 0.0017(8) -0.0031(8) 0.0116(8)
C5 0.0240(9) 0.0188(8) 0.0222(10) 0.0015(8) -0.0014(8) 0.0017(7)
C6 0.0273(10) 0.0201(8) 0.0235(10) 0.0031(8) 0.0056(8) 0.0044(8)
C7 0.0241(9) 0.0182(8) 0.0270(11) 0.0011(8) 0.0008(8) -0.0004(8)
C8 0.0243(9) 0.0219(9) 0.0235(10) 0.0026(8) -0.0010(8) -0.0048(8)
O3 0.0432(9) 0.0218(6) 0.0368(9) 0.0043(6) 0.0130(7) -0.0017(6)
C10 0.0237(9) 0.0234(9) 0.0240(11) 0.0002(8) -0.0024(8) -0.0020(8)
C11 0.0228(9) 0.0181(8) 0.0264(11) -0.0018(8) -0.0004(8) 0.0022(8)
O4 0.0425(9) 0.0337(8) 0.0379(9) -0.0012(7) 0.0160(7) 0.0001(7)
N2 0.0411(11) 0.0378(10) 0.0359(11) 0.0034(9) -0.0005(9) 0.0062(9)
C14 0.0218(9) 0.0179(8) 0.0253(11) 0.0010(8) 0.0019(8) 0.0034(7)
N4 0.0430(10) 0.0369(10) 0.0369(11) 0.0094(8) -0.0008(9) 0.0161(9)
C16 0.0407(12) 0.0322(10) 0.0231(11) 0.0008(9) 0.0017(9) 0.0110(10)
C17 0.0360(12) 0.0498(13) 0.0422(15) 0.0065(11) -0.0004(11) 0.0076(11)
N1 0.0550(13) 0.0392(10) 0.0602(15) 0.0029(10) -0.0081(11) 0.0008(10)

loop_
_atom_type_symbol
_atom_type_description
_atom_type_scat_dispersion_real
_atom_type_scat_dispersion_imag
_atom_type_scat_source
C C 0.0033 0.0016 'International Tables Vol C Tables 4.2.6.8 and 6.1.1.4'
H H 0.0000 0.0000 'International Tables Vol C Tables 4.2.6.8 and 6.1.1.4'
Cl Cl 0.1484 0.1585 'International Tables Vol C Tables 4.2.6.8 and 6.1.1.4'
N N 0.0061 0.0033 'International Tables Vol C Tables 4.2.6.8 and 6.1.1.4'
O O 0.0106 0.0060 'International Tables Vol C Tables 4.2.6.8 and 6.1.1.4'

loop_
_geom_angle_atom_site_label_1
_geom_angle_atom_site_label_2
_geom_angle_atom_site_label_3
_geom_angle
C6 C3 Cl2 119.69(15)
C6 C3 C11 119.46(18)
C11 C3 Cl2 120.85(15)
C16 N3 N2 112.05(17)
C7 C5 C8 120.05(16)
C14 C5 C7 119.55(18)
C14 C5 C8 120.36(16)
C3 C6 Cl4 120.12(15)
C7 C6 Cl4 120.06(14)
C7 C6 C3 119.82(17)
C5 C7 Cl1 119.66(15)
C6 C7 Cl1 119.56(14)
C6 C7 C5 120.77(17)
O1 C8 O2 124.24(18)
O1 C8 C5 117.13(16)
O2 C8 C5 118.63(16)
O3 C10 C14 112.05(16)
O4 C10 O3 125.58(18)
O4 C10 C14 122.36(16)
C3 C11 Cl3 118.69(15)
C3 C11 C14 121.01(17)
C14 C11 Cl3 120.20(14)
C17 N2 N3 103.56(17)
C5 C14 C10 119.23(17)
C11 C14 C5 119.32(17)
C11 C14 C10 121.38(16)
C16 N4 C17 106.68(17)
N3 C16 N4 105.56(19)
N1 C16 N3 126.9(2)
N1 C16 N4 127.56(19)
N2 C17 N4 112.1(2)

loop_
_geom_bond_atom_site_label_1
_geom_bond_atom_site_label_2
_geom_bond_distance
Cl1 C7 1.7220(19)
Cl2 C3 1.714(2)
Cl3 C11 1.7230(18)
Cl4 C6 1.7228(19)
O1 C8 1.248(2)
O2 C8 1.254(2)
C3 C6 1.390(3)
C3 C11 1.391(3)
N3 N2 1.373(2)
N3 C16 1.324(2)
C5 C7 1.396(3)
C5 C8 1.514(3)
C5 C14 1.393(3)
C6 C7 1.386(3)
O3 C10 1.316(2)
C10 O4 1.201(2)
C10 C14 1.515(3)
C11 C14 1.392(3)
N2 C17 1.289(3)
N4 C16 1.346(3)
N4 C17 1.362(3)
C16 N1 1.317(3)
